data_7019144
loop_
_publ_author_name
'Nakajima, Hideto'
'Yasuda, Makoto'
'Baba, Akio'

_publ_section_title
;
 Lithium phenolates with a hexagonal-prismatic Li(6)O(6) core isolated via
 a cage-shaped tripodal ligands system: crystal structures and their
 behavior in solution.
;
_journal_issue 22
_journal_name_full 'Dalton transactions (Cambridge, England : 2003)'
_journal_page_first 6602
_journal_page_last 6606
_journal_paper_doi 10.1039/c2dt30266g
_journal_volume 41
_journal_year 2012
_chemical_formula_moiety 'C84 H102 Li6 O12 '
_chemical_formula_sum 'C84 H102 Li6 O12'
_chemical_formula_weight 1345.37
_chemical_name_systematic
;
?
;
_space_group_IT_number 205
_symmetry_cell_setting cubic
_symmetry_Int_Tables_number 205
_symmetry_space_group_name_Hall '-P 2ac 2ab 3'
_symmetry_space_group_name_H-M 'P a -3'
_atom_sites_solution_hydrogens geom
_atom_sites_solution_primary direct
_atom_sites_solution_secondary difmap
_audit_creation_method SHELXL-97
_cell_angle_alpha 90.00
_cell_angle_beta 90.00
_cell_angle_gamma 90.00
_cell_formula_units_Z 4
_cell_length_a 19.5449(6)
_cell_length_b 19.5449(6)
_cell_length_c 19.5449(6)
_cell_measurement_reflns_used 31107
_cell_measurement_temperature 273(2)
_cell_measurement_theta_max 30.5
_cell_measurement_theta_min 3.1
_cell_volume 7466.2(4)
_computing_structure_refinement 'SHELXL-97 (Sheldrick, 1997)'
_computing_structure_solution 'SHELXS-97 (Sheldrick, 1990)'
_diffrn_ambient_temperature 273(2)
_diffrn_detector_area_resol_mean 10.00
_diffrn_measured_fraction_theta_full 0.998
_diffrn_measured_fraction_theta_max 0.998
_diffrn_measurement_device_type 'Rigaku RAXIS-RAPID'
_diffrn_measurement_method \w
_diffrn_radiation_monochromator graphite
_diffrn_radiation_source 'fine-focus sealed tube'
_diffrn_radiation_type MoK\a
_diffrn_radiation_wavelength 0.71075
_diffrn_reflns_av_R_equivalents 0.0104
_diffrn_reflns_av_sigmaI/netI 0.0137
_diffrn_reflns_limit_h_max 15
_diffrn_reflns_limit_h_min -15
_diffrn_reflns_limit_k_max 16
_diffrn_reflns_limit_k_min -16
_diffrn_reflns_limit_l_max 23
_diffrn_reflns_limit_l_min -23
_diffrn_reflns_number 4179
_diffrn_reflns_theta_full 24.97
_diffrn_reflns_theta_max 24.97
_diffrn_reflns_theta_min 3.13
_exptl_absorpt_coefficient_mu 0.077
_exptl_absorpt_correction_T_max 0.9699
_exptl_absorpt_correction_T_min 0.9411
_exptl_absorpt_correction_type none
_exptl_absorpt_process_details none
_exptl_crystal_colour colorless
_exptl_crystal_density_diffrn 1.197
_exptl_crystal_density_method 'not measured'
_exptl_crystal_description prism
_exptl_crystal_F_000 2880
_exptl_crystal_size_max 0.80
_exptl_crystal_size_mid 0.65
_exptl_crystal_size_min 0.40
_refine_diff_density_max 0.639
_refine_diff_density_min -0.249
_refine_diff_density_rms 0.060
_refine_ls_extinction_method none
_refine_ls_goodness_of_fit_ref 1.045
_refine_ls_hydrogen_treatment mixed
_refine_ls_matrix_type full
_refine_ls_number_parameters 179
_refine_ls_number_reflns 2190
_refine_ls_number_restraints 0
_refine_ls_restrained_S_all 1.045
_refine_ls_R_factor_all 0.0965
_refine_ls_R_factor_gt 0.0845
_refine_ls_shift/su_max 0.000
_refine_ls_shift/su_mean 0.000
_refine_ls_structure_factor_coef Fsqd
_refine_ls_weighting_details 'calc w=1/[\s^2^(Fo^2^)+(0.1662P)^2^+4.1433P] where P=(Fo^2^+2Fc^2^)/3'
_refine_ls_weighting_scheme calc
_refine_ls_wR_factor_gt 0.2544
_refine_ls_wR_factor_ref 0.2687
_reflns_number_gt 1763
_reflns_number_total 2190
_reflns_threshold_expression >2sigma(I)
_cod_data_source_file c2dt30266g.txt
_cod_data_source_block (1bLi3)2(THF)6
_cod_original_formula_sum 'C84 H102 Li6 O12 '
_cod_database_code 7019144

loop_
_symmetry_equiv_pos_as_xyz
'x, y, z'
'y, z, x'
'z, x, y'
'x+1/2, y, -z+1/2'
'y+1/2, z, -x+1/2'
'z+1/2, x, -y+1/2'
'y+1/2, -z+1/2, -x'
'z+1/2, -x+1/2, -y'
'-z, x+1/2, -y+1/2'
'-x, y+1/2, -z+1/2'
'-y, z+1/2, -x+1/2'
'x+1/2, -y+1/2, -z'
'-x, -y, -z'
'-y, -z, -x'
'-z, -x, -y'
'-x-1/2, -y, z-1/2'
'-y-1/2, -z, x-1/2'
'-z-1/2, -x, y-1/2'
'-y-1/2, z-1/2, x'
'-z-1/2, x-1/2, y'
'z, -x-1/2, y-1/2'
'x, -y-1/2, z-1/2'
'y, -z-1/2, x-1/2'
'-x-1/2, y-1/2, z'

loop_
_atom_site_label
_atom_site_type_symbol
_atom_site_fract_x
_atom_site_fract_y
_atom_site_fract_z
_atom_site_U_iso_or_equiv
_atom_site_adp_type
_atom_site_occupancy
_atom_site_symmetry_multiplicity
_atom_site_calc_flag
_atom_site_refinement_flags
O1 O 0.42206(10) 0.05109(10) 0.56756(9) 0.0537(6) Uani 1 1 d .
O2 O 0.28879(12) 0.01590(13) 0.47018(16) 0.0852(9) Uani 1 1 d .
C1 C 0.37375(14) 0.05971(14) 0.61506(14) 0.0524(7) Uani 1 1 d .
C2 C 0.34404(15) 0.00286(15) 0.64729(15) 0.0559(8) Uani 1 1 d .
C3 C 0.29452(15) 0.00914(16) 0.69786(16) 0.0605(8) Uani 1 1 d .
C4 C 0.27349(18) 0.07478(18) 0.71665(18) 0.0706(10) Uani 1 1 d .
C5 C 0.30125(19) 0.13095(18) 0.6855(2) 0.0761(10) Uani 1 1 d .
C6 C 0.35113(18) 0.12425(16) 0.63511(18) 0.0676(9) Uani 1 1 d .
C7 C 0.29094(16) -0.12073(16) 0.70734(16) 0.0616(8) Uani 1 1 d .
C8 C 0.26305(15) -0.15050(17) 0.64881(17) 0.0632(9) Uani 1 1 d .
C9 C 0.2633(2) -0.05306(19) 0.7326(2) 0.0796(11) Uani 1 1 d .
C10 C 0.2027(2) -0.1169(3) 0.6137(3) 0.0960(13) Uani 1 1 d .
H7 H 0.1609 -0.1343 0.6326 0.115 Uiso 1 1 calc R
H8 H 0.2042 -0.1267 0.5656 0.115 Uiso 1 1 calc R
H9 H 0.2048 -0.0683 0.6205 0.115 Uiso 1 1 calc R
C11 C 0.2510(3) 0.0702(3) 0.4974(4) 0.136(2) Uani 1 1 d .
H10 H 0.2564 0.0707 0.5468 0.163 Uiso 1 1 calc R
H11 H 0.2690 0.1130 0.4798 0.163 Uiso 1 1 calc R
C12 C 0.1854(4) 0.0660(5) 0.4824(6) 0.219(5) Uani 1 1 d .
H12 H 0.1730 0.1014 0.4499 0.263 Uiso 1 1 calc R
H13 H 0.1581 0.0721 0.5234 0.263 Uiso 1 1 calc R
C13 C 0.1727(2) -0.0008(3) 0.4532(4) 0.137(3) Uani 1 1 d .
H14 H 0.1425 0.0023 0.4139 0.164 Uiso 1 1 calc R
H15 H 0.1524 -0.0313 0.4867 0.164 Uiso 1 1 calc R
C14 C 0.2434(2) -0.0256(2) 0.4323(3) 0.0983(13) Uani 1 1 d .
H16 H 0.2495 -0.0735 0.4437 0.118 Uiso 1 1 calc R
H17 H 0.2505 -0.0196 0.3835 0.118 Uiso 1 1 calc R
Li1 Li 0.3923(2) 0.0094(2) 0.4818(3) 0.0579(12) Uani 1 1 d .
H1 H 0.3559(14) -0.0431(15) 0.6314(14) 0.051(7) Uiso 1 1 d .
H2 H 0.2391(19) 0.0850(18) 0.751(2) 0.082(11) Uiso 1 1 d .
H3 H 0.2904(19) 0.178(2) 0.7006(19) 0.083(11) Uiso 1 1 d .
H4 H 0.3676(17) 0.1658(19) 0.6118(18) 0.074(10) Uiso 1 1 d .
H5 H 0.216(3) -0.052(3) 0.723(2) 0.122(18) Uiso 1 1 d .
H6 H 0.272(2) -0.051(2) 0.788(2) 0.099(13) Uiso 1 1 d .

loop_
_atom_site_aniso_label
_atom_site_aniso_U_11
_atom_site_aniso_U_22
_atom_site_aniso_U_33
_atom_site_aniso_U_23
_atom_site_aniso_U_13
_atom_site_aniso_U_12
O1 0.0533(11) 0.0536(11) 0.0542(11) 0.0070(8) 0.0112(8) -0.0008(8)
O2 0.0619(14) 0.0778(16) 0.116(2) -0.0166(15) 0.0026(13) 0.0014(11)
C1 0.0501(15) 0.0540(15) 0.0530(15) 0.0032(12) 0.0034(12) 0.0029(12)
C2 0.0566(16) 0.0490(15) 0.0621(17) 0.0021(12) 0.0135(13) 0.0037(12)
C3 0.0564(16) 0.0644(18) 0.0608(17) 0.0005(14) 0.0150(13) 0.0028(13)
C4 0.0665(19) 0.074(2) 0.071(2) -0.0057(16) 0.0214(16) 0.0118(16)
C5 0.082(2) 0.0616(19) 0.085(2) -0.0042(17) 0.0139(19) 0.0197(17)
C6 0.075(2) 0.0511(17) 0.076(2) 0.0069(15) 0.0114(17) 0.0070(15)
C7 0.0607(18) 0.0623(18) 0.0619(18) 0.0080(14) 0.0220(14) -0.0076(14)
C8 0.0512(16) 0.0698(19) 0.0685(19) 0.0155(15) 0.0120(14) -0.0099(14)
C9 0.081(3) 0.072(2) 0.085(3) 0.0023(18) 0.040(2) -0.0001(18)
C10 0.066(2) 0.112(3) 0.110(3) 0.014(3) -0.005(2) 0.003(2)
C11 0.085(3) 0.120(4) 0.203(6) -0.073(4) -0.029(4) 0.037(3)
C12 0.110(5) 0.210(9) 0.338(14) -0.119(10) -0.044(7) 0.053(6)
C13 0.076(3) 0.116(4) 0.218(7) 0.053(4) -0.060(3) -0.020(3)
C14 0.107(3) 0.077(2) 0.111(3) -0.013(2) -0.018(3) 0.019(2)
Li1 0.056(3) 0.056(3) 0.062(3) 0.002(2) 0.009(2) -0.008(2)

loop_
_atom_type_symbol
_atom_type_description
_atom_type_scat_dispersion_real
_atom_type_scat_dispersion_imag
_atom_type_scat_source
C C 0.0033 0.0016 'International Tables Vol C Tables 4.2.6.8 and 6.1.1.4'
H H 0.0000 0.0000 'International Tables Vol C Tables 4.2.6.8 and 6.1.1.4'
Li Li -0.0003 0.0001 'International Tables Vol C Tables 4.2.6.8 and 6.1.1.4'
O O 0.0106 0.0060 'International Tables Vol C Tables 4.2.6.8 and 6.1.1.4'

loop_
_geom_angle_atom_site_label_1
_geom_angle_atom_site_label_2
_geom_angle_atom_site_label_3
_geom_angle
_geom_angle_site_symmetry_1
_geom_angle_site_symmetry_3
C1 O1 Li1 116.1(2) . .
C1 O1 Li1 138.6(2) . 21_566
Li1 O1 Li1 85.1(2) . 21_566
C1 O1 Li1 112.0(2) . 7_556
Li1 O1 Li1 117.4(3) . 7_556
Li1 O1 Li1 84.3(2) 21_566 7_556
C11 O2 C14 107.7(3) . .
C11 O2 Li1 121.9(3) . .
C14 O2 Li1 130.2(3) . .
O1 C1 C6 122.3(3) . .
O1 C1 C2 120.3(2) . .
C6 C1 C2 117.4(3) . .
O1 C1 Li1 41.53(15) . 7_556
C6 C1 Li1 125.6(2) . 7_556
C2 C1 Li1 100.8(2) . 7_556
C3 C2 C1 122.5(3) . .
C3 C2 H1 118.2(17) . .
C1 C2 H1 119.1(17) . .
C2 C3 C4 118.3(3) . .
C2 C3 C9 121.8(3) . .
C4 C3 C9 120.0(3) . .
C5 C4 C3 120.2(3) . .
C5 C4 H2 115(2) . .
C3 C4 H2 125(2) . .
C4 C5 C6 121.2(3) . .
C4 C5 H3 122(2) . .
C6 C5 H3 117(2) . .
C5 C6 C1 120.4(3) . .
C5 C6 H4 119(2) . .
C1 C6 H4 121(2) . .
C8 C7 C8 119.8(3) . 7_556
C8 C7 C9 119.6(3) . .
C8 C7 C9 120.1(3) 7_556 .
C7 C8 C7 120.2(3) . 9_645
C7 C8 C10 119.7(3) . .
C7 C8 C10 120.0(3) 9_645 .
C7 C9 C3 114.3(3) . .
C7 C9 H5 108(3) . .
C3 C9 H5 106(3) . .
C7 C9 H6 107(2) . .
C3 C9 H6 110(2) . .
H5 C9 H6 111(4) . .
C8 C10 H7 109.5 . .
C8 C10 H8 109.5 . .
H7 C10 H8 109.5 . .
C8 C10 H9 109.5 . .
H7 C10 H9 109.5 . .
H8 C10 H9 109.5 . .
C12 C11 O2 112.4(5) . .
C12 C11 H10 109.1 . .
O2 C11 H10 109.1 . .
C12 C11 H11 109.1 . .
O2 C11 H11 109.1 . .
H10 C11 H11 107.9 . .
C11 C12 C13 108.2(6) . .
C11 C12 H12 110.1 . .
C13 C12 H12 110.1 . .
C11 C12 H13 110.1 . .
C13 C12 H13 110.1 . .
H12 C12 H13 108.4 . .
C12 C13 C14 103.7(4) . .
C12 C13 H14 111.0 . .
C14 C13 H14 111.0 . .
C12 C13 H15 111.0 . .
C14 C13 H15 111.0 . .
H14 C13 H15 109.0 . .
O2 C14 C13 104.3(4) . .
O2 C14 H16 110.9 . .
C13 C14 H16 110.9 . .
O2 C14 H17 110.9 . .
C13 C14 H17 110.9 . .
H16 C14 H17 108.9 . .
O1 Li1 O1 95.8(2) . 19_655
O1 Li1 O1 121.3(3) . 9_645
O1 Li1 O1 94.8(2) 19_655 9_645
O1 Li1 O2 111.4(3) . .
O1 Li1 O2 117.1(3) 19_655 .
O1 Li1 O2 114.2(2) 9_645 .
O1 Li1 Li1 115.80(17) . 19_655
O1 Li1 Li1 47.2(2) 19_655 19_655
O1 Li1 Li1 47.62(10) 9_645 19_655
O2 Li1 Li1 131.1(2) . 19_655
O1 Li1 Li1 47.71(10) . 21_566
O1 Li1 Li1 48.1(2) 19_655 21_566
O1 Li1 Li1 115.35(17) 9_645 21_566
O2 Li1 Li1 129.1(2) . 21_566
Li1 Li1 Li1 78.7(3) 19_655 21_566
O1 Li1 C1 131.7(2) . 9_645
O1 Li1 C1 114.1(2) 19_655 9_645
O1 Li1 C1 26.49(10) 9_645 9_645
O2 Li1 C1 88.60(19) . 9_645
Li1 Li1 C1 69.58(15) 19_655 9_645
Li1 Li1 C1 141.75(17) 21_566 9_645
O1 Li1 Li1 91.27(16) . 9_645
O1 Li1 Li1 90.72(16) 19_655 9_645
O1 Li1 Li1 31.03(16) 9_645 9_645
O2 Li1 Li1 140.7(2) . 9_645
Li1 Li1 Li1 50.66(13) 19_655 9_645
Li1 Li1 Li1 90.0 21_566 9_645
C1 Li1 Li1 53.40(17) 9_645 9_645
O1 Li1 Li1 31.60(16) . 7_556
O1 Li1 Li1 91.26(16) 19_655 7_556
O1 Li1 Li1 90.71(16) 9_645 7_556
O2 Li1 Li1 138.8(2) . 7_556
Li1 Li1 Li1 90.0 19_655 7_556
Li1 Li1 Li1 50.66(13) 21_566 7_556
C1 Li1 Li1 107.35(16) 9_645 7_556
Li1 Li1 Li1 59.998(1) 9_645 7_556

loop_
_geom_bond_atom_site_label_1
_geom_bond_atom_site_label_2
_geom_bond_distance
_geom_bond_site_symmetry_2
O1 C1 1.335(3) .
O1 Li1 1.953(5) .
O1 Li1 1.970(5) 21_566
O1 Li1 1.985(5) 7_556
O2 C11 1.399(5) .
O2 C14 1.412(5) .
O2 Li1 2.041(6) .
C1 C6 1.393(4) .
C1 C2 1.403(4) .
C1 Li1 2.776(5) 7_556
C2 C3 1.389(4) .
C2 H1 0.98(3) .
C3 C4 1.396(5) .
C3 C9 1.520(5) .
C4 C5 1.368(5) .
C4 H2 0.97(4) .
C5 C6 1.391(5) .
C5 H3 0.98(4) .
C6 H4 0.99(4) .
C7 C8 1.394(4) .
C7 C8 1.395(5) 7_556
C7 C9 1.511(5) .
C8 C7 1.395(5) 9_645
C8 C10 1.515(5) .
C9 H5 0.94(5) .
C9 H6 1.10(4) .
C10 H7 0.9600 .
C10 H8 0.9600 .
C10 H9 0.9600 .
C11 C12 1.319(8) .
C11 H10 0.9700 .
C11 H11 0.9700 .
C12 C13 1.447(9) .
C12 H12 0.9700 .
C12 H13 0.9700 .
C13 C14 1.521(7) .
C13 H14 0.9700 .
C13 H15 0.9700 .
C14 H16 0.9700 .
C14 H17 0.9700 .
Li1 O1 1.969(5) 19_655
Li1 O1 1.985(5) 9_645
Li1 Li1 2.653(7) 19_655
Li1 Li1 2.653(7) 21_566
Li1 C1 2.776(5) 9_645
Li1 Li1 3.364(9) 9_645
Li1 Li1 3.364(9) 7_556
